data_4123926
loop_
_publ_author_name
'Pal, Sudipta'
'Uyeda, Christopher'

_publ_section_title
;
 Evaluating the Effect of Catalyst Nuclearity in Ni-Catalyzed Alkyne
 Cyclotrimerizations.
;
_journal_issue 25
_journal_name_full 'Journal of the American Chemical Society'
_journal_page_first 8042
_journal_page_last 8045
_journal_paper_doi 10.1021/jacs.5b04990
_journal_volume 137
_journal_year 2015
_chemical_formula_moiety 'C56 H68 N4 Ni2 Si2'
_chemical_formula_sum 'C56 H68 N4 Ni2 Si2'
_chemical_formula_weight 970.74
_space_group_crystal_system monoclinic
_space_group_IT_number 14
_space_group_name_Hall '-P 2yn'
_space_group_name_H-M_alt 'P 1 21/n 1'
_symmetry_space_group_name_Hall '-P 2yn'
_symmetry_space_group_name_H-M 'P 1 21/n 1'
_atom_sites_solution_hydrogens geom
_atom_sites_solution_primary iterative
_atom_sites_solution_secondary difmap
_audit_creation_method SHELXL-2014/7
_cell_angle_alpha 90
_cell_angle_beta 94.4090(10)
_cell_angle_gamma 90
_cell_formula_units_Z 4
_cell_length_a 10.4510(2)
_cell_length_b 22.6010(4)
_cell_length_c 22.0156(5)
_cell_measurement_reflns_used 34083
_cell_measurement_temperature 200(2)
_cell_measurement_theta_max 25.027
_cell_measurement_theta_min 2.152
_cell_volume 5184.76(18)
_computing_cell_refinement 'HKL3000 (Otwinowski & Minor, 1997)'
_computing_data_collection 'Nonius Collect (Nonius, 1998)'
_computing_data_reduction 'HKL3000 (Otwinowski & Minor, 1997)'
_computing_publication_material 'local programs'
_computing_structure_refinement 'SHELXL-2014/7 (Sheldrick, 2014)'
_computing_structure_solution 'SHELXT (Sheldrick)'
_diffrn_ambient_temperature 200(2)
_diffrn_measured_fraction_theta_full 0.996
_diffrn_measured_fraction_theta_max 0.996
_diffrn_measurement_device_type 'Nonius KappaCCD'
_diffrn_measurement_method '\w and \f'
_diffrn_radiation_type MoK\a
_diffrn_radiation_wavelength 0.71073
_diffrn_reflns_av_R_equivalents 0.038
_diffrn_reflns_av_unetI/netI 0.0483
_diffrn_reflns_laue_measured_fraction_max 0.996
_diffrn_reflns_limit_h_max 13
_diffrn_reflns_limit_h_min 0
_diffrn_reflns_limit_k_max 27
_diffrn_reflns_limit_k_min 0
_diffrn_reflns_limit_l_max 29
_diffrn_reflns_limit_l_min -29
_diffrn_reflns_number 34083
_diffrn_reflns_point_group_measured_fraction_full 0.996
_diffrn_reflns_point_group_measured_fraction_max 0.996
_diffrn_reflns_theta_full 25.027
_diffrn_reflns_theta_max 25.027
_diffrn_reflns_theta_min 2.152
_diffrn_source 'fine focus tube'
_exptl_absorpt_coefficient_mu 0.812
_exptl_absorpt_correction_T_max 0.797
_exptl_absorpt_correction_T_min 0.012
_exptl_absorpt_correction_type multi-scan
_exptl_absorpt_process_details 'SCALEPACK (Otwinowski & Minor, 1997)'
_exptl_crystal_colour black
_exptl_crystal_density_diffrn 1.244
_exptl_crystal_description chunk
_exptl_crystal_F_000 2064
_exptl_crystal_size_max 0.500
_exptl_crystal_size_mid 0.430
_exptl_crystal_size_min 0.280
_refine_diff_density_max 0.278
_refine_diff_density_min -0.300
_refine_diff_density_rms 0.048
_refine_ls_extinction_method none
_refine_ls_goodness_of_fit_ref 1.024
_refine_ls_hydrogen_treatment constr
_refine_ls_matrix_type full
_refine_ls_number_parameters 591
_refine_ls_number_reflns 9125
_refine_ls_number_restraints 0
_refine_ls_restrained_S_all 1.024
_refine_ls_R_factor_all 0.0630
_refine_ls_R_factor_gt 0.0362
_refine_ls_shift/su_max 0.001
_refine_ls_shift/su_mean 0.000
_refine_ls_structure_factor_coef Fsqd
_refine_ls_weighting_details 'w=1/[\s^2^(Fo^2^)+(0.0494P)^2^+0.5130P] where P=(Fo^2^+2Fc^2^)/3'
_refine_ls_weighting_scheme calc
_refine_ls_wR_factor_gt 0.0871
_refine_ls_wR_factor_ref 0.0995
_reflns_Friedel_coverage 0.000
_reflns_number_gt 6401
_reflns_number_total 9125
_reflns_threshold_expression 'I > 2\s(I)'
_cod_data_source_file ja5b04990_si_001.cif
_cod_data_source_block complex6
_cod_database_code 4123926
_shelx_shelxl_version_number 2014/7
_shelx_space_group_comment
;
The symmetry employed for this shelxl refinement is uniquely defined
by the following loop, which should always be used as a source of
symmetry information in preference to the above space-group names.
They are only intended as comments.
;
_shelx_estimated_absorpt_t_min 0.687
_shelx_estimated_absorpt_t_max 0.805

loop_
_space_group_symop_operation_xyz
'x, y, z'
'-x+1/2, y+1/2, -z+1/2'
'-x, -y, -z'
'x-1/2, -y-1/2, z-1/2'

loop_
_atom_site_label
_atom_site_type_symbol
_atom_site_fract_x
_atom_site_fract_y
_atom_site_fract_z
_atom_site_U_iso_or_equiv
_atom_site_adp_type
_atom_site_occupancy
_atom_site_site_symmetry_order
_atom_site_calc_flag
_atom_site_refinement_flags_posn
_atom_site_refinement_flags_adp
Ni01 Ni 0.57341(3) 0.36686(2) 0.32069(2) 0.03669(10) Uani 1 1 d . .
Ni02 Ni 0.64457(3) 0.29033(2) 0.39675(2) 0.03881(10) Uani 1 1 d . .
Si1 Si 0.50098(8) 0.18061(3) 0.24671(3) 0.0457(2) Uani 1 1 d . .
Si2 Si 0.37821(8) 0.35052(4) 0.43179(4) 0.0525(2) Uani 1 1 d . .
N1 N 0.7607(2) 0.23907(9) 0.44568(9) 0.0419(5) Uani 1 1 d . .
N2 N 0.7440(2) 0.35036(9) 0.43730(9) 0.0397(5) Uani 1 1 d . .
N3 N 0.6594(2) 0.42323(9) 0.37429(9) 0.0391(5) Uani 1 1 d . .
N4 N 0.58887(19) 0.43013(8) 0.26412(9) 0.0383(5) Uani 1 1 d . .
C1 C 0.9173(3) 0.23783(13) 0.53747(13) 0.0624(9) Uani 1 1 d . .
H1A H 0.8988 0.1953 0.5376 0.094 Uiso 1 1 calc R U
H1B H 0.9018 0.2547 0.5772 0.094 Uiso 1 1 calc R U
H1C H 1.0072 0.2441 0.5293 0.094 Uiso 1 1 calc R U
C2 C 0.8314(3) 0.26750(12) 0.48871(12) 0.0462(7) Uani 1 1 d . .
C3 C 0.8247(3) 0.33138(12) 0.48507(11) 0.0443(6) Uani 1 1 d . .
C4 C 0.8918(3) 0.37173(13) 0.52321(13) 0.0560(8) Uani 1 1 d . .
H4 H 0.9455 0.3581 0.5571 0.067 Uiso 1 1 calc R U
C5 C 0.8803(3) 0.43114(13) 0.51174(13) 0.0550(8) Uani 1 1 d . .
H5 H 0.9245 0.4585 0.5386 0.066 Uiso 1 1 calc R U
C6 C 0.8040(3) 0.45226(11) 0.46081(12) 0.0447(7) Uani 1 1 d . .
C7 C 0.7920(3) 0.51143(12) 0.44119(13) 0.0493(7) Uani 1 1 d . .
H7 H 0.8296 0.5422 0.4659 0.059 Uiso 1 1 calc R U
C8 C 0.7263(3) 0.52491(12) 0.38669(13) 0.0483(7) Uani 1 1 d . .
H8 H 0.7224 0.5646 0.3726 0.058 Uiso 1 1 calc R U
C9 C 0.6646(2) 0.47952(11) 0.35172(12) 0.0422(6) Uani 1 1 d . .
C10 C 0.6170(2) 0.48298(11) 0.28875(12) 0.0405(6) Uani 1 1 d . .
C11 C 0.6073(3) 0.53954(11) 0.25423(13) 0.0530(7) Uani 1 1 d . .
H11A H 0.6446 0.5345 0.2150 0.080 Uiso 1 1 calc R U
H11B H 0.6541 0.5706 0.2778 0.080 Uiso 1 1 calc R U
H11C H 0.5169 0.5509 0.2471 0.080 Uiso 1 1 calc R U
C12 C 0.7355(2) 0.40878(11) 0.42429(11) 0.0412(6) Uani 1 1 d . .
C13 C 0.7710(3) 0.17553(11) 0.44164(11) 0.0451(7) Uani 1 1 d . .
C14 C 0.8749(3) 0.15185(12) 0.41223(12) 0.0487(7) Uani 1 1 d . .
C15 C 0.8830(3) 0.09046(13) 0.40899(14) 0.0595(8) Uani 1 1 d . .
H15 H 0.9522 0.0730 0.3899 0.071 Uiso 1 1 calc R U
C16 C 0.7928(4) 0.05442(14) 0.43284(15) 0.0709(10) Uani 1 1 d . .
H16 H 0.8012 0.0126 0.4306 0.085 Uiso 1 1 calc R U
C17 C 0.6916(4) 0.07857(14) 0.45955(14) 0.0656(9) Uani 1 1 d . .
H17 H 0.6297 0.0532 0.4753 0.079 Uiso 1 1 calc R U
C18 C 0.6767(3) 0.13991(13) 0.46441(13) 0.0559(8) Uani 1 1 d . .
C19 C 0.5648(3) 0.16616(15) 0.49445(14) 0.0645(9) Uani 1 1 d . .
H19 H 0.5490 0.2064 0.4766 0.077 Uiso 1 1 calc R U
C20 C 0.5969(4) 0.1742(2) 0.56306(16) 0.1015(14) Uani 1 1 d . .
H20A H 0.6159 0.1356 0.5819 0.152 Uiso 1 1 calc R U
H20B H 0.5234 0.1921 0.5813 0.152 Uiso 1 1 calc R U
H20C H 0.6718 0.2001 0.5699 0.152 Uiso 1 1 calc R U
C21 C 0.4392(4) 0.13093(18) 0.48356(18) 0.0902(12) Uani 1 1 d . .
H21A H 0.4209 0.1242 0.4398 0.135 Uiso 1 1 calc R U
H21B H 0.3687 0.1534 0.4993 0.135 Uiso 1 1 calc R U
H21C H 0.4480 0.0928 0.5046 0.135 Uiso 1 1 calc R U
C22 C 0.9681(3) 0.19077(13) 0.38229(14) 0.0552(8) Uani 1 1 d . .
H22 H 0.9772 0.2282 0.4064 0.066 Uiso 1 1 calc R U
C23 C 1.1021(3) 0.16421(17) 0.3797(2) 0.0955(13) Uani 1 1 d . .
H23A H 1.1386 0.1558 0.4212 0.143 Uiso 1 1 calc R U
H23B H 1.1574 0.1924 0.3603 0.143 Uiso 1 1 calc R U
H23C H 1.0964 0.1274 0.3561 0.143 Uiso 1 1 calc R U
C24 C 0.9127(4) 0.20695(15) 0.31790(14) 0.0768(10) Uani 1 1 d . .
H24A H 0.8989 0.1708 0.2937 0.115 Uiso 1 1 calc R U
H24B H 0.9731 0.2328 0.2986 0.115 Uiso 1 1 calc R U
H24C H 0.8309 0.2276 0.3203 0.115 Uiso 1 1 calc R U
C25 C 0.5564(3) 0.42604(10) 0.19958(11) 0.0392(6) Uani 1 1 d . .
C26 C 0.4320(3) 0.43741(11) 0.17463(12) 0.0453(7) Uani 1 1 d . .
C27 C 0.4088(3) 0.43192(13) 0.11164(14) 0.0573(8) Uani 1 1 d . .
H27 H 0.3256 0.4405 0.0933 0.069 Uiso 1 1 calc R U
C28 C 0.5028(3) 0.41451(13) 0.07561(13) 0.0587(8) Uani 1 1 d . .
H28 H 0.4845 0.4115 0.0328 0.070 Uiso 1 1 calc R U
C29 C 0.6242(3) 0.40127(12) 0.10113(13) 0.0528(7) Uani 1 1 d . .
H29 H 0.6881 0.3882 0.0758 0.063 Uiso 1 1 calc R U
C30 C 0.6541(3) 0.40688(11) 0.16372(12) 0.0435(6) Uani 1 1 d . .
C31 C 0.7889(3) 0.39489(13) 0.19098(14) 0.0558(8) Uani 1 1 d . .
H31 H 0.7880 0.3979 0.2363 0.067 Uiso 1 1 calc R U
C32 C 0.8825(3) 0.44069(15) 0.17070(18) 0.0797(11) Uani 1 1 d . .
H32A H 0.8839 0.4394 0.1263 0.119 Uiso 1 1 calc R U
H32B H 0.9686 0.4322 0.1895 0.119 Uiso 1 1 calc R U
H32C H 0.8557 0.4801 0.1832 0.119 Uiso 1 1 calc R U
C33 C 0.8347(3) 0.33264(15) 0.1761(2) 0.0906(12) Uani 1 1 d . .
H33A H 0.8292 0.3272 0.1318 0.136 Uiso 1 1 calc R U
H33B H 0.7805 0.3033 0.1944 0.136 Uiso 1 1 calc R U
H33C H 0.9239 0.3276 0.1924 0.136 Uiso 1 1 calc R U
C34 C 0.3241(3) 0.45131(12) 0.21452(14) 0.0530(7) Uani 1 1 d . .
H34 H 0.3633 0.4651 0.2549 0.064 Uiso 1 1 calc R U
C35 C 0.2337(3) 0.50021(14) 0.18837(19) 0.0841(12) Uani 1 1 d . .
H35A H 0.2829 0.5365 0.1829 0.126 Uiso 1 1 calc R U
H35B H 0.1674 0.5079 0.2166 0.126 Uiso 1 1 calc R U
H35C H 0.1930 0.4875 0.1489 0.126 Uiso 1 1 calc R U
C36 C 0.2484(3) 0.39477(13) 0.22497(14) 0.0566(8) Uani 1 1 d . .
H36A H 0.2122 0.3793 0.1857 0.085 Uiso 1 1 calc R U
H36B H 0.1787 0.4036 0.2509 0.085 Uiso 1 1 calc R U
H36C H 0.3057 0.3651 0.2449 0.085 Uiso 1 1 calc R U
C37 C 0.4784(2) 0.31768(11) 0.37391(11) 0.0399(6) Uani 1 1 d . .
C38 C 0.4787(2) 0.25813(11) 0.35397(11) 0.0428(6) Uani 1 1 d . .
H38 H 0.4596 0.2256 0.3791 0.051 Uiso 1 1 calc R U
C39 C 0.5117(2) 0.25147(11) 0.29006(11) 0.0398(6) Uani 1 1 d . .
C40 C 0.5418(2) 0.30425(10) 0.26619(11) 0.0406(6) Uani 1 1 d . .
H40 H 0.5468 0.3093 0.2236 0.049 Uiso 1 1 calc R U
C41 C 0.5431(3) 0.11594(12) 0.29700(15) 0.0674(9) Uani 1 1 d . .
H41A H 0.6275 0.1224 0.3185 0.101 Uiso 1 1 calc R U
H41B H 0.5453 0.0800 0.2722 0.101 Uiso 1 1 calc R U
H41C H 0.4785 0.1115 0.3267 0.101 Uiso 1 1 calc R U
C42 C 0.6124(3) 0.18162(13) 0.18434(13) 0.0594(8) Uani 1 1 d . .
H42A H 0.5956 0.2168 0.1590 0.089 Uiso 1 1 calc R U
H42B H 0.5988 0.1461 0.1592 0.089 Uiso 1 1 calc R U
H42C H 0.7013 0.1825 0.2021 0.089 Uiso 1 1 calc R U
C43 C 0.3337(3) 0.17165(11) 0.21088(12) 0.0467(7) Uani 1 1 d . .
C44 C 0.2437(3) 0.21597(14) 0.20911(17) 0.0741(10) Uani 1 1 d . .
H44 H 0.2662 0.2527 0.2279 0.089 Uiso 1 1 calc R U
C45 C 0.1211(4) 0.20927(18) 0.18092(19) 0.0867(11) Uani 1 1 d . .
H45 H 0.0618 0.2412 0.1809 0.104 Uiso 1 1 calc R U
C46 C 0.0854(4) 0.15745(19) 0.15344(16) 0.0804(11) Uani 1 1 d . .
H46 H 0.0024 0.1530 0.1332 0.096 Uiso 1 1 calc R U
C47 C 0.1698(4) 0.1127(2) 0.1555(2) 0.1162(18) Uani 1 1 d . .
H47 H 0.1457 0.0760 0.1370 0.139 Uiso 1 1 calc R U
C48 C 0.2913(4) 0.11923(16) 0.1842(2) 0.0993(15) Uani 1 1 d . .
H48 H 0.3480 0.0863 0.1855 0.119 Uiso 1 1 calc R U
C49 C 0.3266(4) 0.29151(17) 0.48562(16) 0.0867(12) Uani 1 1 d . .
H49A H 0.2859 0.2589 0.4621 0.130 Uiso 1 1 calc R U
H49B H 0.2654 0.3084 0.5124 0.130 Uiso 1 1 calc R U
H49C H 0.4019 0.2767 0.5103 0.130 Uiso 1 1 calc R U
C50 C 0.4592(3) 0.40971(18) 0.47929(16) 0.0828(12) Uani 1 1 d . .
H50A H 0.5400 0.3945 0.4988 0.124 Uiso 1 1 calc R U
H50B H 0.4033 0.4222 0.5107 0.124 Uiso 1 1 calc R U
H50C H 0.4770 0.4436 0.4534 0.124 Uiso 1 1 calc R U
C51 C 0.2261(3) 0.38194(12) 0.39361(12) 0.0464(7) Uani 1 1 d . .
C52 C 0.2061(3) 0.44181(13) 0.38499(14) 0.0619(8) Uani 1 1 d . .
H52 H 0.2727 0.4688 0.3975 0.074 Uiso 1 1 calc R U
C53 C 0.0895(4) 0.46372(15) 0.35808(15) 0.0732(10) Uani 1 1 d . .
H53 H 0.0785 0.5051 0.3523 0.088 Uiso 1 1 calc R U
C54 C -0.0080(3) 0.42628(16) 0.34016(15) 0.0682(9) Uani 1 1 d . .
H54 H -0.0869 0.4414 0.3222 0.082 Uiso 1 1 calc R U
C55 C 0.0083(3) 0.36673(16) 0.34823(17) 0.0720(10) Uani 1 1 d . .
H55 H -0.0591 0.3402 0.3358 0.086 Uiso 1 1 calc R U
C56 C 0.1241(3) 0.34518(14) 0.37471(16) 0.0637(8) Uani 1 1 d . .
H56 H 0.1339 0.3037 0.3801 0.076 Uiso 1 1 calc R U

loop_
_atom_site_aniso_label
_atom_site_aniso_U_11
_atom_site_aniso_U_22
_atom_site_aniso_U_33
_atom_site_aniso_U_23
_atom_site_aniso_U_13
_atom_site_aniso_U_12
Ni01 0.0342(2) 0.04156(19) 0.03382(18) -0.00381(13) -0.00038(14) 0.00108(14)
Ni02 0.0355(2) 0.0468(2) 0.03337(18) -0.00204(14) -0.00222(14) 0.00161(14)
Si1 0.0516(5) 0.0424(4) 0.0415(4) -0.0027(3) -0.0060(4) 0.0017(3)
Si2 0.0400(5) 0.0756(6) 0.0424(4) -0.0083(4) 0.0070(4) 0.0040(4)
N1 0.0399(13) 0.0509(13) 0.0342(12) -0.0032(10) -0.0033(10) 0.0057(10)
N2 0.0363(13) 0.0467(13) 0.0354(12) -0.0065(9) -0.0010(10) 0.0059(9)
N3 0.0344(13) 0.0438(12) 0.0387(12) -0.0037(10) 0.0001(10) 0.0027(9)
N4 0.0329(12) 0.0427(12) 0.0389(12) -0.0016(9) 0.0008(10) 0.0024(9)
C1 0.070(2) 0.0634(19) 0.0498(18) -0.0038(15) -0.0212(16) 0.0105(16)
C2 0.0454(17) 0.0572(17) 0.0350(15) -0.0035(12) -0.0048(13) 0.0058(13)
C3 0.0399(16) 0.0557(16) 0.0362(14) -0.0086(12) -0.0044(12) 0.0068(12)
C4 0.055(2) 0.0626(19) 0.0475(17) -0.0131(14) -0.0163(15) 0.0098(14)
C5 0.0524(19) 0.0601(18) 0.0500(17) -0.0222(14) -0.0126(15) 0.0074(14)
C6 0.0384(16) 0.0507(16) 0.0444(16) -0.0146(13) -0.0006(13) 0.0039(12)
C7 0.0440(17) 0.0502(16) 0.0526(17) -0.0220(13) -0.0030(14) 0.0019(13)
C8 0.0426(17) 0.0455(15) 0.0567(18) -0.0129(13) 0.0035(14) 0.0036(12)
C9 0.0322(15) 0.0462(15) 0.0480(16) -0.0079(12) 0.0017(12) 0.0050(11)
C10 0.0337(15) 0.0416(14) 0.0460(15) -0.0032(12) 0.0020(12) 0.0029(11)
C11 0.057(2) 0.0445(15) 0.0562(18) 0.0003(13) -0.0034(15) 0.0006(13)
C12 0.0338(15) 0.0519(16) 0.0378(15) -0.0135(12) 0.0016(12) 0.0034(12)
C13 0.0522(18) 0.0463(15) 0.0341(14) 0.0023(12) -0.0136(13) 0.0000(13)
C14 0.0530(19) 0.0501(16) 0.0404(15) -0.0053(13) -0.0142(14) 0.0074(13)
C15 0.069(2) 0.0543(18) 0.0514(18) -0.0058(14) -0.0174(16) 0.0125(16)
C16 0.091(3) 0.0500(18) 0.066(2) 0.0022(17) -0.027(2) 0.0015(19)
C17 0.075(3) 0.063(2) 0.056(2) 0.0143(16) -0.0160(18) -0.0120(17)
C18 0.065(2) 0.0590(19) 0.0420(16) 0.0130(14) -0.0093(15) -0.0019(15)
C19 0.059(2) 0.081(2) 0.0531(19) 0.0164(16) 0.0001(16) -0.0086(17)
C20 0.086(3) 0.166(4) 0.053(2) 0.000(2) 0.009(2) -0.005(3)
C21 0.068(3) 0.119(3) 0.083(3) 0.029(2) 0.001(2) -0.013(2)
C22 0.0472(18) 0.0565(17) 0.0620(19) -0.0086(14) 0.0038(15) 0.0079(14)
C23 0.058(2) 0.085(3) 0.144(4) -0.008(3) 0.011(2) 0.017(2)
C24 0.084(3) 0.088(2) 0.059(2) 0.0048(18) 0.0085(19) -0.011(2)
C25 0.0427(16) 0.0383(13) 0.0361(14) 0.0009(11) -0.0003(12) -0.0019(11)
C26 0.0391(17) 0.0459(15) 0.0498(16) 0.0002(12) -0.0042(13) -0.0020(12)
C27 0.0469(19) 0.0680(19) 0.0545(19) 0.0011(15) -0.0125(16) -0.0071(15)
C28 0.066(2) 0.070(2) 0.0380(16) -0.0032(14) -0.0050(16) -0.0166(16)
C29 0.060(2) 0.0551(17) 0.0447(17) -0.0050(13) 0.0110(15) -0.0056(14)
C30 0.0458(17) 0.0441(15) 0.0407(15) -0.0001(12) 0.0043(13) -0.0007(12)
C31 0.0441(18) 0.071(2) 0.0528(18) 0.0040(15) 0.0096(14) 0.0122(15)
C32 0.044(2) 0.082(2) 0.111(3) 0.000(2) -0.008(2) -0.0011(17)
C33 0.066(2) 0.077(2) 0.133(4) 0.019(2) 0.032(2) 0.0253(19)
C34 0.0349(16) 0.0631(18) 0.0601(19) -0.0078(14) -0.0020(14) 0.0053(13)
C35 0.052(2) 0.066(2) 0.135(3) 0.013(2) 0.007(2) 0.0165(17)
C36 0.0457(18) 0.0696(19) 0.0549(18) 0.0024(15) 0.0057(15) -0.0006(14)
C37 0.0349(15) 0.0516(15) 0.0327(14) 0.0013(11) -0.0019(11) 0.0026(11)
C38 0.0396(16) 0.0517(16) 0.0365(14) 0.0043(12) -0.0009(12) -0.0018(12)
C39 0.0364(15) 0.0445(15) 0.0375(14) -0.0007(11) -0.0031(11) -0.0006(11)
C40 0.0434(16) 0.0441(15) 0.0335(13) -0.0039(11) -0.0019(12) 0.0019(11)
C41 0.080(3) 0.0480(17) 0.071(2) 0.0024(15) -0.0171(19) -0.0007(15)
C42 0.060(2) 0.0645(19) 0.0529(18) -0.0146(15) -0.0023(15) 0.0084(15)
C43 0.0519(18) 0.0481(16) 0.0392(15) -0.0012(12) -0.0018(13) -0.0008(13)
C44 0.063(2) 0.064(2) 0.093(3) -0.0143(18) -0.013(2) 0.0055(17)
C45 0.059(2) 0.094(3) 0.105(3) 0.005(2) -0.010(2) 0.018(2)
C46 0.059(2) 0.109(3) 0.071(2) 0.001(2) -0.0092(19) -0.019(2)
C47 0.084(3) 0.099(3) 0.159(5) -0.060(3) -0.034(3) -0.008(3)
C48 0.072(3) 0.074(2) 0.145(4) -0.047(3) -0.036(3) 0.0096(19)
C49 0.078(3) 0.125(3) 0.061(2) 0.026(2) 0.029(2) 0.028(2)
C50 0.048(2) 0.136(3) 0.065(2) -0.052(2) 0.0077(17) 0.006(2)
C51 0.0400(17) 0.0581(17) 0.0423(15) -0.0081(13) 0.0118(13) 0.0002(13)
C52 0.070(2) 0.0569(19) 0.0576(19) -0.0109(15) -0.0006(17) -0.0044(16)
C53 0.097(3) 0.062(2) 0.060(2) -0.0071(17) 0.004(2) 0.023(2)
C54 0.053(2) 0.093(3) 0.059(2) -0.0090(18) 0.0071(17) 0.0219(19)
C55 0.042(2) 0.085(2) 0.089(3) -0.001(2) 0.0019(18) -0.0023(17)
C56 0.0448(19) 0.0593(18) 0.087(2) -0.0023(17) 0.0040(17) -0.0027(15)

loop_
_atom_type_symbol
_atom_type_description
_atom_type_scat_dispersion_real
_atom_type_scat_dispersion_imag
_atom_type_scat_source
C C 0.0033 0.0016 'International Tables Vol C Tables 4.2.6.8 and 6.1.1.4'
H H 0.0000 0.0000 'International Tables Vol C Tables 4.2.6.8 and 6.1.1.4'
N N 0.0061 0.0033 'International Tables Vol C Tables 4.2.6.8 and 6.1.1.4'
Si Si 0.0817 0.0704 'International Tables Vol C Tables 4.2.6.8 and 6.1.1.4'
Ni Ni 0.3393 1.1124 'International Tables Vol C Tables 4.2.6.8 and 6.1.1.4'

loop_
_geom_angle_atom_site_label_1
_geom_angle_atom_site_label_2
_geom_angle_atom_site_label_3
_geom_angle
C40 Ni01 N4 99.66(10)
C40 Ni01 N3 162.17(10)
N4 Ni01 N3 81.06(9)
C40 Ni01 C37 83.15(11)
N4 Ni01 C37 153.38(10)
N3 Ni01 C37 104.28(10)
C40 Ni01 Ni02 86.23(8)
N4 Ni01 Ni02 157.71(6)
N3 Ni01 Ni02 86.90(6)
C37 Ni01 Ni02 48.29(7)
C37 Ni02 N2 110.74(10)
C37 Ni02 N1 150.64(10)
N2 Ni02 N1 82.46(9)
C37 Ni02 C38 42.10(10)
N2 Ni02 C38 152.84(10)
N1 Ni02 C38 121.02(10)
C37 Ni02 Ni01 50.65(8)
N2 Ni02 Ni01 86.77(6)
N1 Ni02 Ni01 158.72(7)
C38 Ni02 Ni01 74.78(7)
C39 Si1 C41 111.54(13)
C39 Si1 C42 110.46(13)
C41 Si1 C42 108.30(15)
C39 Si1 C43 109.04(12)
C41 Si1 C43 109.58(14)
C42 Si1 C43 107.85(13)
C50 Si2 C37 114.52(13)
C50 Si2 C51 108.20(15)
C37 Si2 C51 110.18(11)
C50 Si2 C49 107.11(18)
C37 Si2 C49 110.48(14)
C51 Si2 C49 105.95(15)
C2 N1 C13 119.2(2)
C2 N1 Ni02 113.46(17)
C13 N1 Ni02 127.26(16)
C12 N2 C3 119.8(2)
C12 N2 Ni02 125.12(16)
C3 N2 Ni02 114.99(17)
C12 N3 C9 119.0(2)
C12 N3 Ni01 124.20(17)
C9 N3 Ni01 115.15(16)
C10 N4 C25 119.1(2)
C10 N4 Ni01 115.57(17)
C25 N4 Ni01 124.79(16)
C2 C1 H1A 109.5
C2 C1 H1B 109.5
H1A C1 H1B 109.5
C2 C1 H1C 109.5
H1A C1 H1C 109.5
H1B C1 H1C 109.5
N1 C2 C3 115.1(2)
N1 C2 C1 124.4(2)
C3 C2 C1 120.5(2)
N2 C3 C4 120.8(2)
N2 C3 C2 112.4(2)
C4 C3 C2 126.9(2)
C5 C4 C3 119.9(3)
C5 C4 H4 120.1
C3 C4 H4 120.1
C4 C5 C6 121.0(2)
C4 C5 H5 119.5
C6 C5 H5 119.5
C7 C6 C5 126.7(2)
C7 C6 C12 116.9(2)
C5 C6 C12 116.4(2)
C8 C7 C6 120.5(2)
C8 C7 H7 119.8
C6 C7 H7 119.8
C7 C8 C9 119.6(3)
C7 C8 H8 120.2
C9 C8 H8 120.2
N3 C9 C8 120.5(2)
N3 C9 C10 112.3(2)
C8 C9 C10 126.6(3)
N4 C10 C9 113.1(2)
N4 C10 C11 123.9(2)
C9 C10 C11 123.0(2)
C10 C11 H11A 109.5
C10 C11 H11B 109.5
H11A C11 H11B 109.5
C10 C11 H11C 109.5
H11A C11 H11C 109.5
H11B C11 H11C 109.5
N3 C12 N2 115.8(2)
N3 C12 C6 122.2(2)
N2 C12 C6 122.0(2)
C18 C13 C14 122.4(3)
C18 C13 N1 119.6(3)
C14 C13 N1 118.0(2)
C15 C14 C13 117.0(3)
C15 C14 C22 121.1(3)
C13 C14 C22 121.8(2)
C16 C15 C14 121.5(3)
C16 C15 H15 119.2
C14 C15 H15 119.2
C17 C16 C15 120.2(3)
C17 C16 H16 119.9
C15 C16 H16 119.9
C16 C17 C18 121.6(3)
C16 C17 H17 119.2
C18 C17 H17 119.2
C13 C18 C17 117.2(3)
C13 C18 C19 121.6(3)
C17 C18 C19 121.2(3)
C18 C19 C20 111.1(3)
C18 C19 C21 114.2(3)
C20 C19 C21 109.5(3)
C18 C19 H19 107.2
C20 C19 H19 107.2
C21 C19 H19 107.2
C19 C20 H20A 109.5
C19 C20 H20B 109.5
H20A C20 H20B 109.5
C19 C20 H20C 109.5
H20A C20 H20C 109.5
H20B C20 H20C 109.5
C19 C21 H21A 109.5
C19 C21 H21B 109.5
H21A C21 H21B 109.5
C19 C21 H21C 109.5
H21A C21 H21C 109.5
H21B C21 H21C 109.5
C14 C22 C23 114.4(3)
C14 C22 C24 109.5(2)
C23 C22 C24 110.0(3)
C14 C22 H22 107.6
C23 C22 H22 107.6
C24 C22 H22 107.6
C22 C23 H23A 109.5
C22 C23 H23B 109.5
H23A C23 H23B 109.5
C22 C23 H23C 109.5
H23A C23 H23C 109.5
H23B C23 H23C 109.5
C22 C24 H24A 109.5
C22 C24 H24B 109.5
H24A C24 H24B 109.5
C22 C24 H24C 109.5
H24A C24 H24C 109.5
H24B C24 H24C 109.5
C26 C25 C30 122.0(2)
C26 C25 N4 121.2(2)
C30 C25 N4 116.6(2)
C27 C26 C25 117.4(3)
C27 C26 C34 121.0(3)
C25 C26 C34 121.5(2)
C28 C27 C26 121.6(3)
C28 C27 H27 119.2
C26 C27 H27 119.2
C27 C28 C29 120.4(3)
C27 C28 H28 119.8
C29 C28 H28 119.8
C28 C29 C30 120.7(3)
C28 C29 H29 119.6
C30 C29 H29 119.6
C29 C30 C25 117.8(3)
C29 C30 C31 120.4(3)
C25 C30 C31 121.8(2)
C30 C31 C32 111.3(2)
C30 C31 C33 112.1(3)
C32 C31 C33 110.2(3)
C30 C31 H31 107.7
C32 C31 H31 107.7
C33 C31 H31 107.7
C31 C32 H32A 109.5
C31 C32 H32B 109.5
H32A C32 H32B 109.5
C31 C32 H32C 109.5
H32A C32 H32C 109.5
H32B C32 H32C 109.5
C31 C33 H33A 109.5
C31 C33 H33B 109.5
H33A C33 H33B 109.5
C31 C33 H33C 109.5
H33A C33 H33C 109.5
H33B C33 H33C 109.5
C26 C34 C36 109.3(2)
C26 C34 C35 113.3(3)
C36 C34 C35 110.3(2)
C26 C34 H34 107.9
C36 C34 H34 107.9
C35 C34 H34 107.9
C34 C35 H35A 109.5
C34 C35 H35B 109.5
H35A C35 H35B 109.5
C34 C35 H35C 109.5
H35A C35 H35C 109.5
H35B C35 H35C 109.5
C34 C36 H36A 109.5
C34 C36 H36B 109.5
H36A C36 H36B 109.5
C34 C36 H36C 109.5
H36A C36 H36C 109.5
H36B C36 H36C 109.5
C38 C37 Si2 127.2(2)
C38 C37 Ni02 75.27(15)
Si2 C37 Ni02 120.34(13)
C38 C37 Ni01 110.10(18)
Si2 C37 Ni01 121.63(14)
Ni02 C37 Ni01 81.07(10)
C37 C38 C39 113.4(2)
C37 C38 Ni02 62.62(14)
C39 C38 Ni02 102.86(17)
C37 C38 H38 123.3
C39 C38 H38 123.3
Ni02 C38 H38 102.5
C40 C39 C38 111.0(2)
C40 C39 Si1 124.5(2)
C38 C39 Si1 124.36(19)
C39 C40 Ni01 117.0(2)
C39 C40 H40 121.5
Ni01 C40 H40 121.5
Si1 C41 H41A 109.5
Si1 C41 H41B 109.5
H41A C41 H41B 109.5
Si1 C41 H41C 109.5
H41A C41 H41C 109.5
H41B C41 H41C 109.5
Si1 C42 H42A 109.5
Si1 C42 H42B 109.5
H42A C42 H42B 109.5
Si1 C42 H42C 109.5
H42A C42 H42C 109.5
H42B C42 H42C 109.5
C44 C43 C48 114.7(3)
C44 C43 Si1 123.3(2)
C48 C43 Si1 122.0(2)
C43 C44 C45 122.7(3)
C43 C44 H44 118.7
C45 C44 H44 118.7
C46 C45 C44 120.4(3)
C46 C45 H45 119.8
C44 C45 H45 119.8
C47 C46 C45 118.5(4)
C47 C46 H46 120.7
C45 C46 H46 120.7
C46 C47 C48 121.0(4)
C46 C47 H47 119.5
C48 C47 H47 119.5
C43 C48 C47 122.6(3)
C43 C48 H48 118.7
C47 C48 H48 118.7
Si2 C49 H49A 109.5
Si2 C49 H49B 109.5
H49A C49 H49B 109.5
Si2 C49 H49C 109.5
H49A C49 H49C 109.5
H49B C49 H49C 109.5
Si2 C50 H50A 109.5
Si2 C50 H50B 109.5
H50A C50 H50B 109.5
Si2 C50 H50C 109.5
H50A C50 H50C 109.5
H50B C50 H50C 109.5
C52 C51 C56 116.1(3)
C52 C51 Si2 123.1(2)
C56 C51 Si2 120.7(2)
C51 C52 C53 121.4(3)
C51 C52 H52 119.3
C53 C52 H52 119.3
C54 C53 C52 120.7(3)
C54 C53 H53 119.7
C52 C53 H53 119.7
C53 C54 C55 119.5(3)
C53 C54 H54 120.3
C55 C54 H54 120.3
C54 C55 C56 119.7(3)
C54 C55 H55 120.1
C56 C55 H55 120.1
C51 C56 C55 122.6(3)
C51 C56 H56 118.7
C55 C56 H56 118.7

loop_
_geom_bond_atom_site_label_1
_geom_bond_atom_site_label_2
_geom_bond_distance
Ni01 C40 1.868(2)
Ni01 N4 1.911(2)
Ni01 N3 1.913(2)
Ni01 C37 1.942(3)
Ni01 Ni02 2.4815(4)
Ni02 C37 1.875(2)
Ni02 N2 1.891(2)
Ni02 N1 1.943(2)
Ni02 C38 2.042(3)
Si1 C39 1.863(3)
Si1 C41 1.866(3)
Si1 C42 1.868(3)
Si1 C43 1.873(3)
Si2 C50 1.861(3)
Si2 C37 1.865(3)
Si2 C51 1.880(3)
Si2 C49 1.890(3)
N1 C2 1.322(3)
N1 C13 1.443(3)
N2 C12 1.353(3)
N2 C3 1.365(3)
N3 C12 1.348(3)
N3 C9 1.368(3)
N4 C10 1.335(3)
N4 C25 1.438(3)
C1 C2 1.503(3)
C1 H1A 0.9800
C1 H1B 0.9800
C1 H1C 0.9800
C2 C3 1.447(4)
C3 C4 1.392(4)
C4 C5 1.370(4)
C4 H4 0.9500
C5 C6 1.408(4)
C5 H5 0.9500
C6 C7 1.408(4)
C6 C12 1.427(3)
C7 C8 1.370(4)
C7 H7 0.9500
C8 C9 1.409(4)
C8 H8 0.9500
C9 C10 1.438(3)
C10 C11 1.487(3)
C11 H11A 0.9800
C11 H11B 0.9800
C11 H11C 0.9800
C13 C18 1.396(4)
C13 C14 1.411(4)
C14 C15 1.392(4)
C14 C22 1.502(4)
C15 C16 1.380(5)
C15 H15 0.9500
C16 C17 1.363(5)
C16 H16 0.9500
C17 C18 1.400(4)
C17 H17 0.9500
C18 C19 1.508(4)
C19 C20 1.533(4)
C19 C21 1.538(4)
C19 H19 1.0000
C20 H20A 0.9800
C20 H20B 0.9800
C20 H20C 0.9800
C21 H21A 0.9800
C21 H21B 0.9800
C21 H21C 0.9800
C22 C23 1.529(4)
C22 C24 1.534(4)
C22 H22 1.0000
C23 H23A 0.9800
C23 H23B 0.9800
C23 H23C 0.9800
C24 H24A 0.9800
C24 H24B 0.9800
C24 H24C 0.9800
C25 C26 1.396(3)
C25 C30 1.406(4)
C26 C27 1.395(4)
C26 C34 1.514(4)
C27 C28 1.367(4)
C27 H27 0.9500
C28 C29 1.380(4)
C28 H28 0.9500
C29 C30 1.395(4)
C29 H29 0.9500
C30 C31 1.513(4)
C31 C32 1.515(4)
C31 C33 1.530(4)
C31 H31 1.0000
C32 H32A 0.9800
C32 H32B 0.9800
C32 H32C 0.9800
C33 H33A 0.9800
C33 H33B 0.9800
C33 H33C 0.9800
C34 C36 1.530(4)
C34 C35 1.537(4)
C34 H34 1.0000
C35 H35A 0.9800
C35 H35B 0.9800
C35 H35C 0.9800
C36 H36A 0.9800
C36 H36B 0.9800
C36 H36C 0.9800
C37 C38 1.416(4)
C38 C39 1.482(4)
C38 H38 0.9500
C39 C40 1.350(3)
C40 H40 0.9500
C41 H41A 0.9800
C41 H41B 0.9800
C41 H41C 0.9800
C42 H42A 0.9800
C42 H42B 0.9800
C42 H42C 0.9800
C43 C44 1.373(4)
C43 C48 1.380(4)
C44 C45 1.388(5)
C44 H44 0.9500
C45 C46 1.357(5)
C45 H45 0.9500
C46 C47 1.340(5)
C46 H46 0.9500
C47 C48 1.382(5)
C47 H47 0.9500
C48 H48 0.9500
C49 H49A 0.9800
C49 H49B 0.9800
C49 H49C 0.9800
C50 H50A 0.9800
C50 H50B 0.9800
C50 H50C 0.9800
C51 C52 1.380(4)
C51 C56 1.390(4)
C52 C53 1.404(4)
C52 H52 0.9500
C53 C54 1.359(5)
C53 H53 0.9500
C54 C55 1.367(4)
C54 H54 0.9500
C55 C56 1.390(4)
C55 H55 0.9500
C56 H56 0.9500

loop_
_geom_torsion_atom_site_label_1
_geom_torsion_atom_site_label_2
_geom_torsion_atom_site_label_3
_geom_torsion_atom_site_label_4
_geom_torsion
C37 Ni02 N2 C12 -34.9(2)
N1 Ni02 N2 C12 172.3(2)
C38 Ni02 N2 C12 -36.0(3)
Ni01 Ni02 N2 C12 10.6(2)
C37 Ni02 N2 C3 141.63(18)
N1 Ni02 N2 C3 -11.23(18)
C38 Ni02 N2 C3 140.5(2)
Ni01 Ni02 N2 C3 -172.83(18)
C13 N1 C2 C3 173.7(2)
Ni02 N1 C2 C3 -9.6(3)
C13 N1 C2 C1 -4.3(4)
Ni02 N1 C2 C1 172.4(2)
C12 N2 C3 C4 4.4(4)
Ni02 N2 C3 C4 -172.3(2)
C12 N2 C3 C2 -174.3(2)
Ni02 N2 C3 C2 9.0(3)
N1 C2 C3 N2 0.6(4)
C1 C2 C3 N2 178.7(3)
N1 C2 C3 C4 -177.9(3)
C1 C2 C3 C4 0.1(5)
N2 C3 C4 C5 -2.1(4)
C2 C3 C4 C5 176.4(3)
C3 C4 C5 C6 -1.7(5)
C4 C5 C6 C7 -174.7(3)
C4 C5 C6 C12 3.1(4)
C5 C6 C7 C8 172.1(3)
C12 C6 C7 C8 -5.6(4)
C6 C7 C8 C9 3.5(4)
C12 N3 C9 C8 -13.6(4)
Ni01 N3 C9 C8 -179.48(19)
C12 N3 C9 C10 158.9(2)
Ni01 N3 C9 C10 -7.1(3)
C7 C8 C9 N3 6.2(4)
C7 C8 C9 C10 -165.0(3)
C25 N4 C10 C9 -171.9(2)
Ni01 N4 C10 C9 16.0(3)
C25 N4 C10 C11 4.9(4)
Ni01 N4 C10 C11 -167.1(2)
N3 C9 C10 N4 -5.7(3)
C8 C9 C10 N4 166.2(2)
N3 C9 C10 C11 177.4(2)
C8 C9 C10 C11 -10.7(4)
C9 N3 C12 N2 -167.8(2)
Ni01 N3 C12 N2 -3.2(3)
C9 N3 C12 C6 11.4(4)
Ni01 N3 C12 C6 175.98(19)
C3 N2 C12 N3 176.2(2)
Ni02 N2 C12 N3 -7.4(3)
C3 N2 C12 C6 -3.0(4)
Ni02 N2 C12 C6 173.39(19)
C7 C6 C12 N3 -1.9(4)
C5 C6 C12 N3 -179.9(2)
C7 C6 C12 N2 177.2(2)
C5 C6 C12 N2 -0.7(4)
C2 N1 C13 C18 101.7(3)
Ni02 N1 C13 C18 -74.5(3)
C2 N1 C13 C14 -80.9(3)
Ni02 N1 C13 C14 102.9(3)
C18 C13 C14 C15 -2.7(4)
N1 C13 C14 C15 179.9(2)
C18 C13 C14 C22 173.6(2)
N1 C13 C14 C22 -3.8(4)
C13 C14 C15 C16 0.7(4)
C22 C14 C15 C16 -175.6(3)
C14 C15 C16 C17 1.0(5)
C15 C16 C17 C18 -0.8(5)
C14 C13 C18 C17 2.9(4)
N1 C13 C18 C17 -179.8(2)
C14 C13 C18 C19 -178.6(2)
N1 C13 C18 C19 -1.2(4)
C16 C17 C18 C13 -1.1(4)
C16 C17 C18 C19 -179.6(3)
C13 C18 C19 C20 -89.3(4)
C17 C18 C19 C20 89.2(4)
C13 C18 C19 C21 146.2(3)
C17 C18 C19 C21 -35.3(4)
C15 C14 C22 C23 -31.3(4)
C13 C14 C22 C23 152.6(3)
C15 C14 C22 C24 92.7(3)
C13 C14 C22 C24 -83.5(3)
C10 N4 C25 C26 -83.3(3)
Ni01 N4 C25 C26 88.0(3)
C10 N4 C25 C30 100.2(3)
Ni01 N4 C25 C30 -88.5(3)
C30 C25 C26 C27 -3.2(4)
N4 C25 C26 C27 -179.5(2)
C30 C25 C26 C34 173.0(2)
N4 C25 C26 C34 -3.3(4)
C25 C26 C27 C28 1.8(4)
C34 C26 C27 C28 -174.4(3)
C26 C27 C28 C29 0.6(5)
C27 C28 C29 C30 -1.7(4)
C28 C29 C30 C25 0.4(4)
C28 C29 C30 C31 -177.3(3)
C26 C25 C30 C29 2.1(4)
N4 C25 C30 C29 178.6(2)
C26 C25 C30 C31 179.7(2)
N4 C25 C30 C31 -3.8(4)
C29 C30 C31 C32 67.1(4)
C25 C30 C31 C32 -110.4(3)
C29 C30 C31 C33 -56.9(4)
C25 C30 C31 C33 125.6(3)
C27 C26 C34 C36 79.5(3)
C25 C26 C34 C36 -96.5(3)
C27 C26 C34 C35 -43.9(4)
C25 C26 C34 C35 140.0(3)
C50 Si2 C37 C38 145.2(2)
C51 Si2 C37 C38 -92.6(2)
C49 Si2 C37 C38 24.1(3)
C50 Si2 C37 Ni02 50.9(2)
C51 Si2 C37 Ni02 173.13(14)
C49 Si2 C37 Ni02 -70.1(2)
C50 Si2 C37 Ni01 -47.7(2)
C51 Si2 C37 Ni01 74.55(17)
C49 Si2 C37 Ni01 -168.72(16)
N2 Ni02 C37 C38 -179.21(14)
N1 Ni02 C37 C38 -66.5(2)
Ni01 Ni02 C37 C38 113.64(16)
N2 Ni02 C37 Si2 -54.40(17)
N1 Ni02 C37 Si2 58.4(3)
C38 Ni02 C37 Si2 124.8(2)
Ni01 Ni02 C37 Si2 -121.54(18)
N2 Ni02 C37 Ni01 67.14(10)
N1 Ni02 C37 Ni01 179.90(15)
C38 Ni02 C37 Ni01 -113.64(16)
Si2 C37 C38 C39 150.04(19)
Ni02 C37 C38 C39 -92.8(2)
Ni01 C37 C38 C39 -18.3(3)
Si2 C37 C38 Ni02 -117.1(2)
Ni01 C37 C38 Ni02 74.51(13)
C37 C38 C39 C40 3.7(3)
Ni02 C38 C39 C40 -61.8(2)
C37 C38 C39 Si1 -172.02(18)
Ni02 C38 C39 Si1 122.51(17)
C41 Si1 C39 C40 150.0(2)
C42 Si1 C39 C40 29.5(3)
C43 Si1 C39 C40 -88.9(2)
C41 Si1 C39 C38 -34.9(3)
C42 Si1 C39 C38 -155.4(2)
C43 Si1 C39 C38 86.2(2)
C38 C39 C40 Ni01 14.1(3)
Si1 C39 C40 Ni01 -170.21(14)
N4 Ni01 C40 C39 -173.2(2)
N3 Ni01 C40 C39 96.0(4)
C37 Ni01 C40 C39 -20.0(2)
Ni02 Ni01 C40 C39 28.4(2)
C39 Si1 C43 C44 10.4(3)
C41 Si1 C43 C44 132.7(3)
C42 Si1 C43 C44 -109.6(3)
C39 Si1 C43 C48 -169.4(3)
C41 Si1 C43 C48 -47.1(3)
C42 Si1 C43 C48 70.6(3)
C48 C43 C44 C45 -2.0(5)
Si1 C43 C44 C45 178.2(3)
C43 C44 C45 C46 -0.1(6)
C44 C45 C46 C47 1.6(6)
C45 C46 C47 C48 -0.9(8)
C44 C43 C48 C47 2.8(6)
Si1 C43 C48 C47 -177.4(4)
C46 C47 C48 C43 -1.4(8)
C50 Si2 C51 C52 21.5(3)
C37 Si2 C51 C52 -104.4(3)
C49 Si2 C51 C52 136.1(3)
C50 Si2 C51 C56 -155.6(3)
C37 Si2 C51 C56 78.5(3)
C49 Si2 C51 C56 -41.0(3)
C56 C51 C52 C53 -0.6(4)
Si2 C51 C52 C53 -177.8(2)
C51 C52 C53 C54 0.6(5)
C52 C53 C54 C55 -0.3(5)
C53 C54 C55 C56 0.1(5)
C52 C51 C56 C55 0.4(5)
Si2 C51 C56 C55 177.7(3)
C54 C55 C56 C51 -0.2(5)
